data_2003752
loop_
_publ_author_name
'Fuller, J.'

_publ_contact_author
;
  Joan Fuller
  Frank J. Seiler Research Laboratory
  2354 Vandenberg Drive, Suite 2A35
  USAF Academy, Colorado 80840
;
_publ_section_title
;
 The Influence of Hydrogen Bonding on the Structure of
 1-Methylimidazolium <small>D</small>-Tartrate
;
_journal_issue 8
_journal_name_full 'Acta Crystallographica Section C'
_journal_page_first 1680
_journal_page_last 1683
_journal_paper_doi 10.1107/S0108270195002514
_journal_volume 51
_journal_year 1995
_chemical_formula_sum 'C8 H12 N2 O6'
_chemical_formula_weight 232.20
_chemical_melting_point .98E-99
_chemical_name_common '1-Methylimidazolium D-Tartrate'
_chemical_name_systematic
;
1-Methylimidazolium D-Tartrate
;
_space_group_IT_number 4
_symmetry_cell_setting monoclinic
_symmetry_space_group_name_Hall 'P 2yb'
_symmetry_space_group_name_H-M 'P 1 21 1'
_audit_creation_method SHELXL
_cell_angle_alpha 90.00
_cell_angle_beta 105.24(3)
_cell_angle_gamma 90.00
_cell_formula_units_Z 2
_cell_length_a 7.609(2)
_cell_length_b 7.587(2)
_cell_length_c 9.414(2)
_cell_measurement_reflns_used 50
_cell_measurement_temperature 293(2)
_cell_measurement_theta_max 25
_cell_measurement_theta_min 5
_cell_volume 524.4(2)
_computing_cell_refinement XSCANS
_computing_data_collection 'XSCANS (Siemens, 1993)'
_computing_data_reduction XSCANS
_computing_molecular_graphics SHELXTL/PC
_computing_publication_material 'SHELXL93 (Sheldrick, 1993)'
_computing_structure_refinement SHELXTL/PC
_computing_structure_solution 'SHELXTL/PC (Sheldrick, 1990)'
_diffrn_ambient_temperature 293(2)
_diffrn_measurement_device 'Siemens P4/RA diffractometer'
_diffrn_measurement_method \q/2\q
_diffrn_radiation_monochromator graphite
_diffrn_radiation_source 'fine-focus sealed tube'
_diffrn_radiation_type MoK\a
_diffrn_radiation_wavelength 0.71073
_diffrn_reflns_av_R_equivalents 0.0239
_diffrn_reflns_av_sigmaI/netI 0.1379
_diffrn_reflns_limit_h_max 1
_diffrn_reflns_limit_h_min -8
_diffrn_reflns_limit_k_max 1
_diffrn_reflns_limit_k_min -9
_diffrn_reflns_limit_l_max 11
_diffrn_reflns_limit_l_min -11
_diffrn_reflns_number 1410
_diffrn_reflns_theta_max 25
_diffrn_reflns_theta_min 2.25
_diffrn_standards_decay_% 0
_diffrn_standards_interval_count 100
_diffrn_standards_number 3
_exptl_absorpt_coefficient_mu 0.128
_exptl_absorpt_correction_type none
_exptl_crystal_colour Colorless
_exptl_crystal_density_diffrn 1.478
_exptl_crystal_density_meas 1.469
_exptl_crystal_description 'Transparent plates'
_exptl_crystal_F_000 244
_exptl_crystal_size_max 0.5
_exptl_crystal_size_mid 0.4
_exptl_crystal_size_min 0.3
_refine_diff_density_max 0.253
_refine_diff_density_min -0.258
_refine_ls_extinction_method none
_refine_ls_goodness_of_fit_all 1.070
_refine_ls_goodness_of_fit_obs 1.091
_refine_ls_hydrogen_treatment 'H atoms riding'
_refine_ls_matrix_type full
_refine_ls_number_parameters 144
_refine_ls_number_reflns 1140
_refine_ls_number_restraints 1
_refine_ls_restrained_S_all 1.133
_refine_ls_restrained_S_obs 1.091
_refine_ls_R_factor_all 0.0584
_refine_ls_R_factor_obs 0.0435
_refine_ls_shift/esd_max 0.004
_refine_ls_shift/esd_mean 0.000
_refine_ls_structure_factor_coef Fsqd
_refine_ls_weighting_scheme
; calc w = 1/[\s^2^(F~o~^2^) + (0.0686P)^2^ + 0.1518P]
  where P = (F~o~^2^ + 2F~c~^2^)/3
;
_refine_ls_wR_factor_all 0.1245
_refine_ls_wR_factor_obs 0.1095
_reflns_number_observed 974
_reflns_number_total 1143
_reflns_observed_criterion >2sigma(I)
_cod_data_source_file bk1056.cif
_cod_data_source_block try3
_cod_depositor_comments
;
The following automatic conversions were performed:
'_symmetry_cell_setting' value 'Monoclinic' changed to 'monoclinic'
according to '/home/saulius/struct/CIF-dictionaries/cif_core.dic'
dictionary named 'cif_core.dic' version 2.4.1 from 2010-06-29.

Automatic conversion script
Id: cif_fix_enum 1527 2010-12-29 10:47:43Z saulius 

The following automatic conversions were performed:

'_symmetry_cell_setting' value 'Monoclinic' changed to 'monoclinic'
according to /home/saulius/struct/CIF-dictionaries/cif_core.dic
dictionary named 'cif_core.dic' version 2.4.1 from 2010-06-29.

Automatic conversion script
Id: cif_fix_values 1715 2011-07-08 13:25:40Z adriana 
;
_cod_original_sg_symbol_H-M 'P 21'
_cod_database_code 2003752

loop_
_symmetry_equiv_pos_as_xyz
'x, y, z'
'-x, y+1/2, -z'

loop_
_atom_site_aniso_label
_atom_site_aniso_U_11
_atom_site_aniso_U_12
_atom_site_aniso_U_13
_atom_site_aniso_U_22
_atom_site_aniso_U_23
_atom_site_aniso_U_33
O4 0.0318(3) -0.0038(5) 0.0134(2) 0.061(2) -0.015(2) 0.0454(5)
O3 0.0269(3) 0.0076(4) 0.0139(1) 0.068(2) 0.0128(4) 0.0463(5)
O1 0.0228(4) 0.0031(5) 0.0098(1) 0.082(3) 0.006(2) 0.0380(2)
O5 0.0384(3) -0.001(2) 0.0217(1) 0.098(3) -0.016(2) 0.0430(3)
O6 0.0209(2) -0.0005(5) 0.0129(2) 0.081(2) -0.006(2) 0.0506(4)
O2 0.0378(4) 0.013(2) 0.0240(1) 0.091(3) 0.019(2) 0.0438(4)
C7 0.024(2) -0.004(2) 0.0066(3) 0.059(3) -0.004(2) 0.032(2)
C10 0.026(2) 0.001(2) 0.0105(3) 0.057(3) 0.005(2) 0.034(2)
C9 0.022(2) 0.001(2) 0.0081(3) 0.057(3) -0.003(2) 0.029(2)
C8 0.025(2) 0.003(2) 0.0070(3) 0.059(3) -0.002(2) 0.0278(5)
N1 0.038(2) 0.003(2) 0.0106(2) 0.064(2) 0.002(2) 0.0396(4)
N3 0.052(2) -0.003(2) 0.001(2) 0.080(3) 0.004(2) 0.055(2)
C2 0.057(2) -0.003(3) 0.012(2) 0.074(4) 0.001(2) 0.038(2)
C4 0.044(2) 0.002(3) 0.030(2) 0.071(4) -0.009(3) 0.083(3)
C5 0.089(3) -0.015(3) 0.021(2) 0.067(3) -0.004(2) 0.036(2)
C6 0.050(3) 0.017(3) 0.016(3) 0.097(5) 0.011(4) 0.115(4)

loop_
_atom_site_label
_atom_site_occupancy
_atom_site_fract_x
_atom_site_fract_y
_atom_site_fract_z
_atom_site_U_iso_or_equiv
_atom_site_thermal_displace_type
_atom_site_calc_flag
_atom_site_refinement_flags
_atom_site_type_symbol
O4 1 0.4595(3) 0.4559 0.1395(3) 0.0456(8) Uani d . O
H4A 1 0.4078(3) 0.3613 0.1551(3) 0.080 Uiso d R H
O3 1 0.4742(3) 0.8311(6) 0.1322(3) 0.0463(8) Uani d . O
H3A 1 0.5243(3) 0.8514(6) 0.0632(3) 0.080 Uiso d R H
O1 1 0.8912(3) 0.6060(6) 0.2962(2) 0.0474(9) Uani d . O
O5 1 0.3476(3) 0.6767(7) 0.4379(3) 0.0577(10) Uani d . O
O6 1 0.1821(3) 0.5516(7) 0.2310(3) 0.0502(8) Uani d . O
O2 1 0.7938(3) 0.7569(7) 0.0864(3) 0.0551(9) Uani d . O
C7 1 0.7738(4) 0.6971(8) 0.2008(3) 0.0386(10) Uani d . C
C10 1 0.3306(4) 0.6012(7) 0.3212(4) 0.0387(10) Uani d . C
C9 1 0.5022(4) 0.5595(7) 0.2692(3) 0.0358(9) Uani d . C
C8 1 0.5953(4) 0.7302(8) 0.2436(3) 0.0372(10) Uani d . C
N1 1 0.0529(4) 0.1289(8) 0.2565(3) 0.0471(9) Uani d . N
N3 1 -0.2099(5) 0.2000(8) 0.1254(4) 0.0645(12) Uani d . N
H3B 1 -0.3005(5) 0.2312(8) 0.0469(4) 0.080 Uiso d R H
C2 1 -0.0414(6) 0.1763(9) 0.1259(4) 0.0561(13) Uani d . C
H2A 1 0.0078(6) 0.1888(9) 0.0424(4) 0.080 Uiso d R H
C4 1 -0.2274(6) 0.1734(9) 0.2606(5) 0.0635(13) Uani d . C
H4B 1 -0.3361(6) 0.1859(9) 0.2933(5) 0.080 Uiso d R H
C5 1 -0.0632(7) 0.1277(9) 0.3474(4) 0.0632(13) Uani d . C
H5A 1 -0.0315(7) 0.0955(9) 0.4496(4) 0.080 Uiso d R H
C6 1 0.2480(6) 0.0948(11) 0.3034(6) 0.089(2) Uani d . C
H6A 1 0.2977(6) 0.1042(11) 0.2199(6) 0.080 Uiso d R H
H6B 1 0.3048(6) 0.1802(11) 0.3762(6) 0.080 Uiso d R H
H6C 1 0.2703(6) -0.0214(11) 0.3445(6) 0.080 Uiso d R H
H8 1 0.6324(6) 0.7813(11) 0.3408(6) 0.050 Uiso d R H
H9 1 0.6096(6) 0.4921(11) 0.3426(6) 0.050 Uiso d R H
H1A 1 1.0332(6) 0.6211(11) 0.2703(6) 0.050 Uiso d R H

loop_
_atom_type_symbol
_atom_type_description
_atom_type_scat_source
_atom_type_scat_dispersion_real
_atom_type_scat_dispersion_imag
C C 'International Tables Vol C Tables 4.2.6.8 and 6.1.1.4' 0.0033 0.0016
H H 'International Tables Vol C Tables 4.2.6.8 and 6.1.1.4' 0.0000 0.0000
N N 'International Tables Vol C Tables 4.2.6.8 and 6.1.1.4' 0.0061 0.0033
O O 'International Tables Vol C Tables 4.2.6.8 and 6.1.1.4' 0.0106 0.0060

loop_
_geom_angle_atom_site_label_1
_geom_angle_atom_site_label_2
_geom_angle_atom_site_label_3
_geom_angle
_geom_angle_publ_flag
O2 C7 O1 126.4(3) yes
O2 C7 C8 119.8(3) yes
O1 C7 C8 113.8(3) yes
O5 C10 O6 127.2(3) yes
O5 C10 C9 119.0(3) yes
O6 C10 C9 113.7(3) yes
O4 C9 C8 110.2(3) yes
O4 C9 C10 111.5(3) yes
C8 C9 C10 110.0(3) yes
O3 C8 C9 109.6(3) yes
O3 C8 C7 109.9(3) yes
C9 C8 C7 112.5(3) yes
C2 N1 C5 107.7(3) yes
C2 N1 C6 127.0(4) yes
C5 N1 C6 125.2(4) yes
C2 N3 C4 108.9(4) yes
N3 C2 N1 110.0(4) yes
N3 C4 C5 108.1(4) yes
C4 C5 N1 105.3(3) yes

loop_
_geom_bond_atom_site_label_1
_geom_bond_atom_site_label_2
_geom_bond_distance
_geom_bond_publ_flag
O4 C9 1.415(4) yes
O3 C8 1.421(5) yes
O1 C7 1.287(5) yes
O5 C10 1.214(4) yes
O6 C10 1.277(4) yes
O2 C7 1.213(4) yes
C7 C8 1.532(5) yes
C10 C9 1.539(5) yes
C9 C8 1.523(6) yes
N1 C2 1.299(5) yes
N1 C5 1.379(5) yes
N1 C6 1.453(6) yes
N3 C2 1.291(6) yes
N3 C4 1.327(6) yes
C4 C5 1.344(7) yes

loop_
_geom_contact_atom_site_label_1
_geom_contact_atom_site_label_2
_geom_contact_distance
_geom_contact_site_symmetry_2
_geom_contact_publ_flag
O(1) O(6) 2.480(10) 1_655 yes
O(3) O(4) 2.890(10) 2_655 yes
O(4) O(2) 2.890(10) 2_645 yes
C(2) O(2) 3.140(10) 2_645 yes
C(5) O(1) 3.270(10) 2_646 yes
C(4) O(5) 3.200(10) 2_546 yes
N(3) O(3) 2.890(10) 2_545 yes

loop_
_cod_related_entry_id
_cod_related_entry_database
_cod_related_entry_code
1 ChemSpider 21187253
